data_1536142
loop_
_publ_author_name
'Voroshilov, Yu.V.'
'Potorii, M.V.'
'Gebesh, V.Yu.'

_publ_section_title
;
 Phase equilibria in In-P-Se system and crystal structure of beta - In4
 (P2 Se6)3
;
_journal_name_full 'Izvestiya Akademii Nauk SSSR, Neorganicheskie Materialy'
_journal_page_first 2495
_journal_page_last 2498
_journal_volume 27
_journal_year 1991
_chemical_formula_sum 'In4 P6 Se18'
_chemical_name_systematic 'In4 (P2 Se6)3'
_space_group_IT_number 146
_symmetry_space_group_name_Hall 'R 3'
_symmetry_space_group_name_H-M 'R 3 :H'
_cell_angle_alpha 90
_cell_angle_beta 90
_cell_angle_gamma 120
_cell_formula_units_Z 1
_cell_length_a 6.362
_cell_length_b 6.362
_cell_length_c 19.929
_cell_volume 698.560
_citation_journal_id_ASTM IVNMAW
_cod_data_source_file Voroshilov_IVNMAW_1991_1230.cif
_cod_data_source_block In4P6Se18
_cod_original_cell_volume 698.5596
_cod_database_code 1536142

loop_
_symmetry_equiv_pos_as_xyz
x,y,z
-y,x-y,z
-x+y,-x,z
x+2/3,y+1/3,z+1/3
-y+2/3,x-y+1/3,z+1/3
-x+y+2/3,-x+1/3,z+1/3
x+1/3,y+2/3,z+2/3
-y+1/3,x-y+2/3,z+2/3
-x+y+1/3,-x+2/3,z+2/3

loop_
_atom_site_label
_atom_site_type_symbol
_atom_site_fract_x
_atom_site_fract_y
_atom_site_fract_z
_atom_site_occupancy
_atom_site_U_iso_or_equiv
Se2 Se-2 0.6468 0.9646 0.9204 1 0.0
In2 In+3 0 0 0.8305 0.666 0.0
In1 In+3 0 0 0.1671 0.666 0.0
P1 P+4 0 0 0.4183 1 0.0
Se1 Se-2 0.3507 0.0367 0.0796 1 0.0
P2 P+4 0 0 0.584 1 0.0
